data_7150117
loop_
_publ_author_name
'Smith, Keith'
'Liu, Chia-Hui'
'El-Hiti, Gamal A'
'Kang, Gurvinder S.'
'Jones, Elfyn'
'Clement, Simon G.'
'Checquer, Alex D.'
'Howarth, Oliver W.'
'Hursthouse, Michael B.'
'Coles, Simon J.'

_publ_section_title
;
 An extensive study of bromination of
 cis,trans,trans-1,5,9-cyclododecatriene: product structures and
 conformations.
;
_journal_issue 10
_journal_name_full 'Organic &amp; biomolecular chemistry'
_journal_page_first 1880
_journal_page_last 1892
_journal_paper_doi 10.1039/b417156j
_journal_volume 3
_journal_year 2005
_chemical_formula_sum 'C12 H18 Br4'
_chemical_formula_weight 481.89
_space_group_crystal_system orthorhombic
_space_group_IT_number 61
_space_group_name_Hall '-P 2ac 2ab'
_space_group_name_H-M_alt 'P b c a'
_audit_creation_method 'manually at CCDC'
_cell_angle_alpha 90
_cell_angle_beta 90
_cell_angle_gamma 90
_cell_formula_units_Z 8
_cell_length_a 17.163(2)
_cell_length_b 12.517(1)
_cell_length_c 14.250(1)
_cell_volume 3061.3(5)
_diffrn_ambient_temperature 219
_diffrn_radiation_probe x-ray
_diffrn_radiation_type Mok\a
_diffrn_radiation_wavelength 0.71069
_diffrn_reflns_number 3112
_diffrn_reflns_theta_max 25.0
_exptl_absorpt_coefficient_mu 103.95
_exptl_absorpt_correction_type psi-scan
_exptl_crystal_density_diffrn 2.09
_exptl_crystal_F_000 1840
_refine_ls_number_parameters 166
_refine_ls_number_reflns 1125
_refine_ls_R_factor_gt 0.068
_refine_ls_wR_factor_ref 0.087
_reflns_number_gt 1125
_reflns_number_total 2691
_reflns_observed_criterion Fo>3\s(Fo)
_cod_data_source_file b417156j.txt
_cod_data_source_block compound_TBCD-5
_cod_depositor_comments
;
The following automatic conversions were performed:
'_symmetry_cell_setting' value 'Orthorhombic' changed to 'orthorhombic'
according to '/home/saulius/struct/CIF-dictionaries/cif_core.dic'
dictionary named 'cif_core.dic' version 2.4.1 from 2010-06-29.

Automatic conversion script
Id: cif_fix_enum 1527 2010-12-29 10:47:43Z saulius 
;
_cod_original_cell_volume 3061.32
_cod_original_sg_symbol_H-M Pbca
_cod_database_code 7150117

loop_
_space_group_symop_id
_space_group_symop_operation_xyz
1 x,y,z
2 -x+1/2,-y,z+1/2
3 x+1/2,-y+1/2,-z
4 -x,y+1/2,-z+1/2
5 -x,-y,-z
6 x+1/2,y,-z+1/2
7 -x+1/2,y+1/2,z
8 x,-y+1/2,z+1/2

loop_
_atom_site_aniso_label
_atom_site_aniso_U_11
_atom_site_aniso_U_22
_atom_site_aniso_U_33
_atom_site_aniso_U_12
_atom_site_aniso_U_13
_atom_site_aniso_U_23
? ? ? ? ? ? ?

loop_
_atom_site_label
_atom_site_fract_x
_atom_site_fract_y
_atom_site_fract_z
_atom_site_attached_hydrogens
Br1 0.1878(1) -0.1269(2) 0.0790(2) 0
Br2 0.3293(1) 0.0619(2) 0.1312(2) 0
Br3 -0.0187(1) 0.0709(2) 0.1435(2) 0
Br4 -0.0458(2) 0.3566(2) 0.1628(2) 0
C1 0.1952(12) 0.0141(15) 0.0190(13) 0
C2 0.2240(11) 0.0972(16) 0.0861(14) 0
C3 0.1715(12) 0.1270(18) 0.1678(15) 0
C4 0.1112(12) 0.2124(16) 0.1438(14) 0
C5 0.0404(11) 0.1826(15) 0.0811(13) 0
C6 -0.0094(12) 0.2746(15) 0.0539(13) 1
C7 0.0269(13) 0.3529(17) -0.0138(15) 0
C8 0.0558(15) 0.3049(21) -0.1076(16) 0
C9 0.1337(11) 0.2536(18) -0.1020(14) 0
C10 0.1548(12) 0.1596(17) -0.1353(14) 0
C11 0.2354(14) 0.1100(20) -0.1289(18) 0
C12 0.2368(12) 0.0050(18) -0.0747(15) 0
H11 0.1387(80) 0.0154(107) 0.0128(90) 0
H21 0.2429(91) 0.1493(139) 0.0462(108) 0
H31 0.1468(77) 0.0723(113) 0.1857(92) 0
H32 0.2012(67) 0.1581(92) 0.2365(84) 0
H41 0.0854(68) 0.2096(92) 0.2078(96) 0
H42 0.1392(96) 0.2789(141) 0.1258(108) 0
H51 0.0501(194) 0.1542(288) 0.0232(255) 0
H61 -0.0211(107) 0.4058(144) -0.0276(276) 0
H72 0.0850(82) 0.3830(108) 0.0029(98) 0
H81 0.0549(104) 0.3788(141) -0.1600(118) 0
H82 0.0208(79) 0.2639(101) -0.1092(81) 0
H91 0.1791(118) 0.2978(147) -0.0589(143) 0
H101 0.1158(102) 0.1158(132) -0.1754(107) 0
H111 0.2781(93) 0.1588(133) -0.0833(108) 0
H112 0.2592(157) 0.0997(207) -0.1847(166) 0
H121 0.3054(72) -0.0015(95) -0.0704(88) 0
H122 0.2198(125) -0.0364(182) -0.1169(133) 0

loop_
_geom_bond_atom_site_label_1
_geom_bond_atom_site_label_2
_geom_bond_distance
C1 Br1 1.964(1)
C5 Br3 1.943(1)
C2 Br2 1.969(22)
C8 Br4 1.963(21)
C2 C1 1.497(28)
C12 C1 1.519(31)
C3 C2 1.519(29)
C4 C3 1.527(30)
C5 C4 1.554(30)
C6 C5 1.486(27)
C7 C6 1.509(29)
C8 C7 1.547(33)
C9 C8 1.485(31)
C10 C9 1.318(30)
C11 C10 1.519(34)
C12 C11 1.525(34)

loop_
_cod_changelog_entry_id
_cod_changelog_entry_author
_cod_changelog_entry_date
_cod_changelog_entry_text
1 'Vaitkus, Antanas' 2022-09-15T17:50:00+03:00
;
 Added missing symmetry operations to the space group symmetry operation list
 and updated space group information.
;
2 'Vaitkus, Antanas' 2022-09-15T19:20:00+03:00
;
 Marked attached hydrogen atoms.
;
